data_4334506
loop_
_publ_author_name
'Vadapalli Chandrasekhar'
'Prasenjit Bag'
'Enrique Colacio'

_publ_section_title
;
 Octanuclear {Ln(III)8} (Ln = Gd, Tb, Dy, Ho) Macrocyclic Complexes in a
 Cyclooctadiene-like Conformation: Manifestation of Slow Relaxation of
 Magnetization in the Dy(III) Derivative
;
_journal_name_full 'Inorganic Chemistry'
_journal_page_first 4562
_journal_page_last 4570
_journal_paper_doi 10.1021/ic400091j
_journal_volume 52
_journal_year 2013
_chemical_formula_sum 'C114 H198 Gd8 N16 O48'
_chemical_formula_weight 3818.88
_chemical_name_systematic
; 
 ? 
;
_space_group_IT_number 2
_symmetry_cell_setting triclinic
_symmetry_space_group_name_Hall '-P 1'
_symmetry_space_group_name_H-M 'P -1'
_atom_sites_solution_hydrogens geom
_atom_sites_solution_primary direct
_atom_sites_solution_secondary difmap
_audit_creation_method SHELXL-97
_cell_angle_alpha 72.163(5)
_cell_angle_beta 73.427(5)
_cell_angle_gamma 65.490(5)
_cell_formula_units_Z 2
_cell_length_a 17.936(5)
_cell_length_b 18.337(5)
_cell_length_c 26.005(5)
_cell_measurement_reflns_used 9085
_cell_measurement_temperature 100(2)
_cell_measurement_theta_max 28.30
_cell_measurement_theta_min 2.40
_cell_volume 7284(3)
_computing_cell_refinement 'Bruker SAINT'
_computing_data_collection 'Bruker APEX2'
_computing_data_reduction 'Bruker SAINT'
_computing_molecular_graphics 'Bruker SHELXTL'
_computing_publication_material 'Bruker SHELXTL'
_computing_structure_refinement 'SHELXL-97 (Sheldrick, 2008)'
_computing_structure_solution 'SHELXS-97 (Sheldrick, 2008)'
_diffrn_ambient_temperature 100(2)
_diffrn_measured_fraction_theta_full 0.994
_diffrn_measured_fraction_theta_max 0.994
_diffrn_radiation_monochromator graphite
_diffrn_radiation_source 'fine-focus sealed tube'
_diffrn_radiation_type MoK\a
_diffrn_radiation_wavelength 0.71069
_diffrn_reflns_av_R_equivalents 0.0333
_diffrn_reflns_av_sigmaI/netI 0.0554
_diffrn_reflns_limit_h_max 18
_diffrn_reflns_limit_h_min -22
_diffrn_reflns_limit_k_max 22
_diffrn_reflns_limit_k_min -22
_diffrn_reflns_limit_l_max 32
_diffrn_reflns_limit_l_min -32
_diffrn_reflns_number 52005
_diffrn_reflns_theta_full 26.00
_diffrn_reflns_theta_max 26.00
_diffrn_reflns_theta_min 2.22
_exptl_absorpt_coefficient_mu 3.672
_exptl_absorpt_correction_T_max 0.7455
_exptl_absorpt_correction_T_min 0.4362
_exptl_absorpt_correction_type empirical
_exptl_absorpt_process_details SADABS
_exptl_crystal_colour yellow
_exptl_crystal_density_diffrn 1.741
_exptl_crystal_description block
_exptl_crystal_F_000 3780
_exptl_crystal_size_max 0.125
_exptl_crystal_size_mid 0.105
_exptl_crystal_size_min 0.085
_refine_diff_density_max 3.175
_refine_diff_density_min -1.224
_refine_diff_density_rms 0.173
_refine_ls_extinction_method none
_refine_ls_goodness_of_fit_ref 1.026
_refine_ls_hydrogen_treatment mixed
_refine_ls_matrix_type fullcycle
_refine_ls_number_parameters 1721
_refine_ls_number_reflns 28460
_refine_ls_number_restraints 56
_refine_ls_restrained_S_all 1.025
_refine_ls_R_factor_all 0.0607
_refine_ls_R_factor_gt 0.0425
_refine_ls_shift/su_max 0.000
_refine_ls_shift/su_mean 0.000
_refine_ls_structure_factor_coef Fsqd
_refine_ls_weighting_details 'calc w=1/[\s^2^(Fo^2^)+(0.0398P)^2^+45.1677P] where P=(Fo^2^+2Fc^2^)/3'
_refine_ls_weighting_scheme calc
_refine_ls_wR_factor_gt 0.0971
_refine_ls_wR_factor_ref 0.1065
_reflns_number_gt 22553
_reflns_number_total 28460
_reflns_threshold_expression >2sigma(I)
_cod_data_source_file ic400091j_si_001_1.cif
_cod_data_source_block Gd8
_cod_database_code 4334506

loop_
_symmetry_equiv_pos_as_xyz
'x, y, z'
'-x, -y, -z'

loop_
_atom_site_label
_atom_site_type_symbol
_atom_site_fract_x
_atom_site_fract_y
_atom_site_fract_z
_atom_site_U_iso_or_equiv
_atom_site_adp_type
_atom_site_occupancy
_atom_site_symmetry_multiplicity
_atom_site_calc_flag
_atom_site_refinement_flags
Gd1 Gd 0.595951(19) -0.189768(18) 0.800379(13) 0.017 Uani 1 1 d .
Gd2 Gd 0.703669(19) -0.065936(18) 0.683541(13) 0.017 Uani 1 1 d .
Gd3 Gd 0.629474(19) 0.171545(18) 0.670975(13) 0.017 Uani 1 1 d .
Gd4 Gd 0.458055(19) 0.280887(19) 0.774897(14) 0.019 Uani 1 1 d .
Gd5 Gd 0.222788(19) 0.311487(18) 0.795198(14) 0.019 Uani 1 1 d .
Gd6 Gd 0.153451(19) 0.234014(19) 0.705878(13) 0.019 Uani 1 1 d .
Gd7 Gd 0.223966(19) -0.002993(18) 0.718451(13) 0.017 Uani 1 1 d .
Gd8 Gd 0.363916(19) -0.163136(18) 0.815110(13) 0.018 Uani 1 1 d .
O1A O 0.5386(3) 0.2949(3) 0.5541(2) 0.029 Uani 1 1 d .
H1A H 0.5530 0.3232 0.5655 0.043 Uiso 1 1 calc R
O2A O 0.6172(3) 0.0676(3) 0.64134(18) 0.020 Uani 1 1 d .
O3A O 0.6707(3) -0.1878(2) 0.70893(18) 0.020 Uani 1 1 d .
O4A O 0.5025(3) -0.2268(3) 0.77757(19) 0.021 Uani 1 1 d .
O5A O 0.5755(3) -0.2897(3) 0.8902(2) 0.028 Uani 1 1 d D
H5A H 0.5240(7) -0.2821(18) 0.900(3) 0.042 Uiso 1 1 d D
O6A O 0.7913(3) -0.1477(3) 0.7492(2) 0.026 Uani 1 1 d .
O7A O 0.7303(3) -0.2197(3) 0.82181(19) 0.026 Uani 1 1 d .
O8A O 0.8097(3) -0.0364(3) 0.6013(2) 0.036 Uani 1 1 d .
O9A O 0.8282(3) -0.1657(3) 0.6365(2) 0.036 Uani 1 1 d .
O10A O 0.5976(3) -0.0616(3) 0.75858(18) 0.019 Uani 1 1 d .
O1B O 0.1427(3) 0.2014(3) 0.9185(2) 0.031 Uani 1 1 d .
H1B H 0.1038 0.2422 0.9079 0.047 Uiso 1 1 calc R
O2B O 0.3509(3) 0.2270(3) 0.82629(18) 0.021 Uani 1 1 d .
O3B O 0.6049(3) 0.2002(3) 0.75879(18) 0.021 Uani 1 1 d .
O4B O 0.7285(3) 0.1806(3) 0.58204(19) 0.026 Uani 1 1 d D
H4B H 0.729(2) 0.157(4) 0.558(2) 0.040 Uiso 1 1 d D
O5B O 0.7204(3) 0.0419(3) 0.70388(18) 0.021 Uani 1 1 d .
O6B O 0.5971(3) 0.3163(3) 0.63393(19) 0.023 Uani 1 1 d .
O7B O 0.4981(3) 0.3777(3) 0.6978(2) 0.034 Uani 1 1 d .
O8B O 0.5235(4) 0.3465(4) 0.8067(3) 0.057 Uani 1 1 d .
O9B O 0.4026(4) 0.3503(4) 0.8565(2) 0.053 Uani 1 1 d .
O10B O 0.4901(3) 0.2088(3) 0.70862(18) 0.019 Uani 1 1 d .
O1C O 0.3641(3) -0.0764(3) 0.6045(2) 0.028 Uani 1 1 d .
H1C H 0.3503 -0.1141 0.6256 0.042 Uiso 1 1 calc R
O2C O 0.2517(3) 0.1184(3) 0.66958(17) 0.018 Uani 1 1 d .
O3C O 0.1828(3) 0.3494(3) 0.70804(19) 0.023 Uani 1 1 d .
O4C O 0.3267(3) 0.3651(3) 0.7535(2) 0.026 Uani 1 1 d .
O5C O 0.1892(4) 0.3723(3) 0.8757(2) 0.040 Uani 1 1 d D
H5C H 0.224(4) 0.3507(19) 0.897(3) 0.060 Uiso 1 1 d D
O6C O 0.0782(3) 0.3256(3) 0.83238(19) 0.022 Uani 1 1 d .
O7C O 0.0397(3) 0.2859(3) 0.7742(2) 0.029 Uani 1 1 d .
O8C O 0.0545(4) 0.3566(4) 0.6573(3) 0.048 Uani 1 1 d .
O9C O 0.0840(4) 0.2470(4) 0.6287(2) 0.046 Uani 1 1 d .
O10C O 0.2348(3) 0.1972(3) 0.77017(18) 0.020 Uani 1 1 d .
O1D O 0.6394(3) -0.1338(3) 0.9042(2) 0.032 Uani 1 1 d .
H1D H 0.6840 -0.1570 0.8859 0.047 Uiso 1 1 calc R
O2D O 0.4563(3) -0.1234(2) 0.84239(17) 0.017 Uani 1 1 d .
O3D O 0.2197(3) -0.0795(3) 0.81146(18) 0.020 Uani 1 1 d .
O4D O 0.1237(3) 0.1136(3) 0.74729(18) 0.020 Uani 1 1 d .
O5D O 0.1519(3) 0.0341(3) 0.6410(2) 0.034 Uani 1 1 d D
H5D H 0.154(2) 0.0806(19) 0.623(3) 0.050 Uiso 1 1 d D
O6D O 0.3347(3) -0.2264(3) 0.76017(19) 0.023 Uani 1 1 d .
O7D O 0.2627(3) -0.1336(3) 0.69633(19) 0.024 Uani 1 1 d .
O8D O 0.4157(3) -0.2726(3) 0.8958(2) 0.033 Uani 1 1 d .
O9D O 0.2916(3) -0.2528(3) 0.8847(2) 0.027 Uani 1 1 d .
O10D O 0.3542(3) -0.0555(3) 0.74078(18) 0.020 Uani 1 1 d .
O11 O 0.9824(8) 0.6132(8) 0.9688(5) 0.133 Uani 1 1 d .
H11 H 1.0330 0.6024 0.9608 0.200 Uiso 1 1 calc R
O12 O 0.1879(6) 0.7017(7) 0.8411(4) 0.107 Uani 1 1 d .
H12 H 0.2321 0.6726 0.8517 0.160 Uiso 1 1 calc R
O13 O 0.2887(4) 0.3312(5) 0.9436(3) 0.064 Uani 1 1 d .
H13 H 0.3294 0.3339 0.9198 0.096 Uiso 1 1 calc R
O14 O 0.8527(4) 0.8441(4) 0.4445(3) 0.057 Uani 1 1 d .
H14 H 0.8315 0.8932 0.4314 0.085 Uiso 1 1 calc R
O15 O 0.0769(10) 0.4959(9) 0.0300(7) 0.171 Uani 1 1 d .
H15 H 0.0537 0.5451 0.0182 0.257 Uiso 1 1 calc R
O44 O 0.7769(4) 0.0852(3) 0.5137(2) 0.041 Uani 1 1 d .
H44 H 0.7944 0.0430 0.5365 0.061 Uiso 1 1 calc R
N1A N 0.5647(3) 0.2144(3) 0.5844(2) 0.021 Uani 1 1 d .
N2A N 0.5877(3) 0.0189(3) 0.5809(2) 0.021 Uani 1 1 d .
H2A H 0.5667 0.0260 0.5531 0.025 Uiso 1 1 calc R
N3A N 0.6264(3) -0.0588(3) 0.6136(2) 0.019 Uani 1 1 d .
N4A N 0.6626(3) -0.3444(3) 0.7950(2) 0.025 Uani 1 1 d .
N1B N 0.2177(3) 0.2090(3) 0.8878(2) 0.021 Uani 1 1 d .
N2B N 0.4921(3) 0.1630(3) 0.8576(2) 0.023 Uani 1 1 d .
N3B N 0.4278(3) 0.1381(3) 0.8940(2) 0.022 Uani 1 1 d .
N4B N 0.7693(3) 0.1798(3) 0.6775(2) 0.022 Uani 1 1 d .
N1C N 0.3236(3) -0.0061(3) 0.6262(2) 0.020 Uani 1 1 d .
N2C N 0.3084(3) 0.1965(3) 0.5929(2) 0.023 Uani 1 1 d .
H2C H 0.3400 0.2022 0.5612 0.027 Uiso 1 1 calc R
N3C N 0.2603(3) 0.2602(3) 0.6209(2) 0.024 Uani 1 1 d .
N4C N 0.1574(3) 0.4718(3) 0.7756(2) 0.026 Uani 1 1 d .
N1D N 0.5742(3) -0.1308(3) 0.8836(2) 0.023 Uani 1 1 d .
N2D N 0.3591(3) -0.0784(3) 0.9175(2) 0.023 Uani 1 1 d .
N3D N 0.3042(3) -0.0879(3) 0.8924(2) 0.020 Uani 1 1 d .
N4D N 0.0768(3) -0.0173(3) 0.7486(2) 0.020 Uani 1 1 d .
C1A C 0.5218(5) 0.1841(4) 0.5141(3) 0.032 Uani 1 1 d .
H1AA H 0.4621 0.2040 0.5231 0.048 Uiso 1 1 calc R
H1AB H 0.5414 0.1362 0.4992 0.048 Uiso 1 1 calc R
H1AC H 0.5397 0.2259 0.4875 0.048 Uiso 1 1 calc R
C2A C 0.5566(4) 0.1628(4) 0.5646(3) 0.020 Uani 1 1 d .
C3A C 0.5880(4) 0.0778(4) 0.5983(3) 0.017 Uani 1 1 d .
C4A C 0.6186(4) -0.1174(4) 0.6006(3) 0.024 Uani 1 1 d .
H4A H 0.5868 -0.1031 0.5739 0.029 Uiso 1 1 calc R
C5A C 0.6562(4) -0.2047(4) 0.6248(3) 0.023 Uani 1 1 d .
C6A C 0.6813(4) -0.2360(4) 0.6760(3) 0.020 Uani 1 1 d .
C7A C 0.7158(4) -0.3221(4) 0.6935(3) 0.023 Uani 1 1 d .
C8A C 0.7262(4) -0.3726(4) 0.6598(3) 0.028 Uani 1 1 d .
H8A H 0.7506 -0.4291 0.6717 0.034 Uiso 1 1 calc R
C9A C 0.7014(5) -0.3422(4) 0.6088(3) 0.029 Uani 1 1 d .
C10A C 0.6638(5) -0.2578(4) 0.5931(3) 0.029 Uani 1 1 d .
H10A H 0.6429 -0.2358 0.5606 0.034 Uiso 1 1 calc R
C11A C 0.7146(5) -0.3968(4) 0.5713(3) 0.036 Uani 1 1 d .
H11A H 0.6672 -0.3760 0.5538 0.055 Uiso 1 1 calc R
H11B H 0.7215 -0.4515 0.5924 0.055 Uiso 1 1 calc R
H11C H 0.7636 -0.3975 0.5438 0.055 Uiso 1 1 calc R
C12A C 0.5973(4) -0.3681(4) 0.7859(3) 0.027 Uani 1 1 d .
H12A H 0.5690 -0.3900 0.8213 0.032 Uiso 1 1 calc R
H12B H 0.6244 -0.4114 0.7654 0.032 Uiso 1 1 calc R
C13A C 0.5326(4) -0.2972(4) 0.7550(3) 0.023 Uani 1 1 d .
H13A H 0.5574 -0.2842 0.7166 0.028 Uiso 1 1 calc R
H13B H 0.4865 -0.3133 0.7571 0.028 Uiso 1 1 calc R
C14A C 0.6916(5) -0.3915(4) 0.8471(3) 0.030 Uani 1 1 d .
H14A H 0.7368 -0.3774 0.8496 0.036 Uiso 1 1 calc R
H14B H 0.7135 -0.4496 0.8471 0.036 Uiso 1 1 calc R
C15A C 0.6233(5) -0.3757(4) 0.8972(3) 0.031 Uani 1 1 d D
H15A H 0.5874 -0.4057 0.9019 0.037 Uiso 1 1 calc R
H15B H 0.6478 -0.3946 0.9298 0.037 Uiso 1 1 calc R
C16A C 0.7923(4) -0.1999(4) 0.7941(3) 0.023 Uani 1 1 d .
C17A C 0.8732(4) -0.2372(4) 0.8176(3) 0.028 Uani 1 1 d .
C18A C 0.9487(5) -0.2353(5) 0.7726(4) 0.046 Uani 1 1 d .
H18A H 0.9530 -0.2642 0.7461 0.069 Uiso 1 1 calc R
H18B H 0.9981 -0.2612 0.7885 0.069 Uiso 1 1 calc R
H18C H 0.9426 -0.1794 0.7549 0.069 Uiso 1 1 calc R
C19A C 0.8622(6) -0.1840(6) 0.8564(4) 0.054 Uani 1 1 d .
H19A H 0.9138 -0.2004 0.8684 0.081 Uiso 1 1 calc R
H19B H 0.8197 -0.1908 0.8876 0.081 Uiso 1 1 calc R
H19C H 0.8463 -0.1274 0.8374 0.081 Uiso 1 1 calc R
C20A C 0.8848(5) -0.3260(5) 0.8501(4) 0.047 Uani 1 1 d .
H20A H 0.8898 -0.3587 0.8258 0.071 Uiso 1 1 calc R
H20B H 0.8375 -0.3258 0.8790 0.071 Uiso 1 1 calc R
H20C H 0.9344 -0.3485 0.8656 0.071 Uiso 1 1 calc R
C21A C 0.8574(4) -0.1128(4) 0.6061(3) 0.028 Uani 1 1 d .
C22A C 0.9489(5) -0.1353(6) 0.5785(4) 0.045 Uani 1 1 d .
C23A C 0.9912(7) -0.2279(7) 0.5850(6) 0.101 Uani 1 1 d .
H23A H 0.9905 -0.2535 0.6232 0.151 Uiso 1 1 calc R
H23B H 1.0478 -0.2409 0.5656 0.151 Uiso 1 1 calc R
H23C H 0.9619 -0.2479 0.5701 0.151 Uiso 1 1 calc R
C24A C 0.9898(6) -0.1023(9) 0.6053(5) 0.082 Uani 1 1 d .
H24A H 0.9606 -0.0443 0.6021 0.124 Uiso 1 1 calc R
H24B H 1.0468 -0.1127 0.5873 0.124 Uiso 1 1 calc R
H24C H 0.9877 -0.1292 0.6434 0.124 Uiso 1 1 calc R
C25A C 0.9537(6) -0.0934(8) 0.5176(4) 0.068 Uani 1 1 d .
H25A H 0.9239 -0.1106 0.5012 0.101 Uiso 1 1 calc R
H25B H 1.0109 -0.1082 0.4995 0.101 Uiso 1 1 calc R
H25C H 0.9293 -0.0349 0.5139 0.101 Uiso 1 1 calc R
C26A C 0.5525(4) 0.0113(4) 0.7795(3) 0.029 Uani 1 1 d .
H26A H 0.5026 0.0067 0.8042 0.043 Uiso 1 1 calc R
H26B H 0.5381 0.0577 0.7496 0.043 Uiso 1 1 calc R
H26C H 0.5864 0.0185 0.7988 0.043 Uiso 1 1 calc R
C1B C 0.2822(4) 0.1055(4) 0.9645(3) 0.028 Uani 1 1 d .
H1BA H 0.2287 0.1236 0.9877 0.042 Uiso 1 1 calc R
H1BB H 0.3245 0.1032 0.9814 0.042 Uiso 1 1 calc R
H1BC H 0.2936 0.0519 0.9595 0.042 Uiso 1 1 calc R
C2B C 0.2818(4) 0.1639(4) 0.9102(3) 0.021 Uani 1 1 d .
C3B C 0.3593(4) 0.1751(4) 0.8748(3) 0.022 Uani 1 1 d .
C4B C 0.5611(4) 0.1274(4) 0.8764(3) 0.026 Uani 1 1 d .
H4BA H 0.5620 0.0881 0.9090 0.032 Uiso 1 1 calc R
C5B C 0.6376(4) 0.1443(4) 0.8503(3) 0.025 Uani 1 1 d .
C6B C 0.6958(4) 0.1199(4) 0.8843(3) 0.028 Uani 1 1 d .
H6B H 0.6847 0.0923 0.9204 0.034 Uiso 1 1 calc R
C7B C 0.7692(4) 0.1356(5) 0.8657(3) 0.029 Uani 1 1 d .
C8B C 0.8292(5) 0.1130(5) 0.9037(3) 0.039 Uani 1 1 d .
H8BA H 0.8085 0.0864 0.9396 0.059 Uiso 1 1 calc R
H8BB H 0.8345 0.1619 0.9060 0.059 Uiso 1 1 calc R
H8BC H 0.8828 0.0765 0.8895 0.059 Uiso 1 1 calc R
C9B C 0.7853(4) 0.1736(4) 0.8108(3) 0.026 Uani 1 1 d .
H9B H 0.8344 0.1844 0.7973 0.031 Uiso 1 1 calc R
C10B C 0.7306(4) 0.1960(4) 0.7752(3) 0.023 Uani 1 1 d .
C11B C 0.6548(4) 0.1816(4) 0.7943(3) 0.024 Uani 1 1 d .
C12B C 0.7540(4) 0.2321(4) 0.7160(3) 0.025 Uani 1 1 d .
H12C H 0.7097 0.2840 0.7061 0.030 Uiso 1 1 calc R
H12D H 0.8039 0.2437 0.7111 0.030 Uiso 1 1 calc R
C13B C 0.8058(4) 0.2181(4) 0.6228(3) 0.027 Uani 1 1 d .
H13C H 0.8614 0.2131 0.6236 0.032 Uiso 1 1 calc R
H13D H 0.7724 0.2762 0.6146 0.032 Uiso 1 1 calc R
C14B C 0.8103(4) 0.1802(4) 0.5780(3) 0.026 Uani 1 1 d D
H14C H 0.8276 0.2114 0.5424 0.032 Uiso 1 1 calc R
H14D H 0.8503 0.1244 0.5823 0.032 Uiso 1 1 calc R
C15B C 0.8271(4) 0.0947(4) 0.6956(3) 0.024 Uani 1 1 d .
H15C H 0.8626 0.0963 0.7169 0.029 Uiso 1 1 calc R
H15D H 0.8626 0.0741 0.6633 0.029 Uiso 1 1 calc R
C16B C 0.7827(4) 0.0352(4) 0.7300(3) 0.021 Uani 1 1 d .
H16A H 0.8227 -0.0206 0.7347 0.026 Uiso 1 1 calc R
H16B H 0.7576 0.0477 0.7661 0.026 Uiso 1 1 calc R
C17B C 0.5464(4) 0.3798(4) 0.6523(3) 0.027 Uani 1 1 d .
C18B C 0.5421(5) 0.4648(4) 0.6158(3) 0.034 Uani 1 1 d .
C19B C 0.6128(5) 0.4574(5) 0.5666(3) 0.043 Uani 1 1 d .
H19D H 0.6098 0.4246 0.5453 0.065 Uiso 1 1 calc R
H19E H 0.6652 0.4320 0.5790 0.065 Uiso 1 1 calc R
H19F H 0.6082 0.5111 0.5443 0.065 Uiso 1 1 calc R
C20B C 0.4595(6) 0.5042(5) 0.5956(4) 0.051 Uani 1 1 d .
H20D H 0.4550 0.4683 0.5774 0.077 Uiso 1 1 calc R
H20E H 0.4571 0.5555 0.5704 0.077 Uiso 1 1 calc R
H20F H 0.4145 0.5137 0.6264 0.077 Uiso 1 1 calc R
C21B C 0.5471(6) 0.5155(5) 0.6506(4) 0.050 Uani 1 1 d .
H21A H 0.5439 0.5690 0.6287 0.075 Uiso 1 1 calc R
H21B H 0.5989 0.4887 0.6637 0.075 Uiso 1 1 calc R
H21C H 0.5016 0.5205 0.6813 0.075 Uiso 1 1 calc R
C22B C 0.4685(6) 0.3662(6) 0.8456(4) 0.047 Uani 1 1 d .
C23B C 0.4786(8) 0.4219(8) 0.8766(5) 0.081 Uani 1 1 d .
C24B C 0.4394(8) 0.4002(8) 0.9365(5) 0.081 Uani 1 1 d U
H24D H 0.4543 0.4245 0.9581 0.122 Uiso 1 1 calc R
H24E H 0.4593 0.3416 0.9492 0.122 Uiso 1 1 calc R
H24F H 0.3799 0.4207 0.9400 0.122 Uiso 1 1 calc R
C25B C 0.4324(8) 0.5092(7) 0.8514(5) 0.081 Uani 1 1 d U
H25D H 0.3739 0.5190 0.8590 0.122 Uiso 1 1 calc R
H25E H 0.4518 0.5193 0.8124 0.122 Uiso 1 1 calc R
H25F H 0.4420 0.5453 0.8668 0.122 Uiso 1 1 calc R
C26B C 0.5743(8) 0.4099(8) 0.8666(5) 0.081 Uani 1 1 d U
H26D H 0.5953 0.4213 0.8278 0.122 Uiso 1 1 calc R
H26E H 0.6052 0.3543 0.8825 0.122 Uiso 1 1 calc R
H26F H 0.5800 0.4467 0.8834 0.122 Uiso 1 1 calc R
C27B C 0.4241(4) 0.2075(4) 0.6886(3) 0.027 Uani 1 1 d .
H27A H 0.3782 0.2055 0.7184 0.041 Uiso 1 1 calc R
H27B H 0.4438 0.1600 0.6732 0.041 Uiso 1 1 calc R
H27C H 0.4060 0.2562 0.6608 0.041 Uiso 1 1 calc R
C1C C 0.4017(4) 0.0559(4) 0.5423(3) 0.026 Uani 1 1 d .
H1CA H 0.4575 0.0358 0.5489 0.038 Uiso 1 1 calc R
H1CB H 0.3885 0.1109 0.5205 0.038 Uiso 1 1 calc R
H1CC H 0.3973 0.0212 0.5230 0.038 Uiso 1 1 calc R
C2C C 0.3421(4) 0.0557(4) 0.5959(3) 0.022 Uani 1 1 d .
C3C C 0.2988(4) 0.1278(4) 0.6210(3) 0.017 Uani 1 1 d .
C4C C 0.2714(4) 0.3293(4) 0.5949(3) 0.028 Uani 1 1 d .
H4C H 0.3087 0.3293 0.5617 0.033 Uiso 1 1 calc R
C5C C 0.2308(5) 0.4054(4) 0.6135(3) 0.030 Uani 1 1 d .
C6C C 0.2383(5) 0.4749(4) 0.5733(3) 0.040 Uani 1 1 d .
H6C H 0.2692 0.4678 0.5386 0.048 Uiso 1 1 calc R
C7C C 0.2016(6) 0.5534(5) 0.5833(4) 0.048 Uani 1 1 d .
C8C C 0.2120(8) 0.6271(5) 0.5404(4) 0.082 Uani 1 1 d .
H8CA H 0.2699 0.6205 0.5305 0.124 Uiso 1 1 calc R
H8CB H 0.1807 0.6757 0.5549 0.124 Uiso 1 1 calc R
H8CC H 0.1921 0.6319 0.5085 0.124 Uiso 1 1 calc R
C9C C 0.1565(5) 0.5598(4) 0.6363(3) 0.041 Uani 1 1 d .
H9C H 0.1301 0.6117 0.6443 0.050 Uiso 1 1 calc R
C10C C 0.1489(4) 0.4929(4) 0.6777(3) 0.028 Uani 1 1 d .
C11C C 0.1867(4) 0.4133(4) 0.6668(3) 0.025 Uani 1 1 d .
C12C C 0.1023(4) 0.5042(4) 0.7342(3) 0.031 Uani 1 1 d .
H12E H 0.0712 0.5622 0.7329 0.037 Uiso 1 1 calc R
H12F H 0.0624 0.4766 0.7458 0.037 Uiso 1 1 calc R
C13C C 0.1046(5) 0.4970(4) 0.8266(3) 0.033 Uani 1 1 d .
H13E H 0.0557 0.4822 0.8351 0.039 Uiso 1 1 calc R
H13F H 0.0858 0.5563 0.8209 0.039 Uiso 1 1 calc R
C14C C 0.1496(5) 0.4578(4) 0.8748(4) 0.040 Uani 1 1 d D
H14E H 0.1908 0.4816 0.8708 0.049 Uiso 1 1 calc R
H14F H 0.1104 0.4667 0.9088 0.049 Uiso 1 1 calc R
C15C C 0.2285(5) 0.5028(4) 0.7567(4) 0.036 Uani 1 1 d .
H15E H 0.2426 0.5078 0.7885 0.044 Uiso 1 1 calc R
H15F H 0.2104 0.5572 0.7334 0.044 Uiso 1 1 calc R
C16C C 0.3057(4) 0.4484(4) 0.7255(4) 0.034 Uani 1 1 d .
H16C H 0.2963 0.4540 0.6893 0.041 Uiso 1 1 calc R
H16D H 0.3519 0.4659 0.7207 0.041 Uiso 1 1 calc R
C17C C 0.0234(4) 0.3174(4) 0.8137(3) 0.021 Uani 1 1 d .
C18C C -0.0662(4) 0.3430(4) 0.8459(3) 0.028 Uani 1 1 d .
C19C C -0.0668(6) 0.2768(6) 0.8997(4) 0.067 Uani 1 1 d .
H19G H -0.1226 0.2884 0.9203 0.101 Uiso 1 1 calc R
H19H H -0.0314 0.2770 0.9211 0.101 Uiso 1 1 calc R
H19I H -0.0468 0.2238 0.8911 0.101 Uiso 1 1 calc R
C20C C -0.1267(6) 0.3468(7) 0.8142(5) 0.065 Uani 1 1 d .
H20G H -0.1825 0.3672 0.8340 0.098 Uiso 1 1 calc R
H20H H -0.1147 0.2928 0.8095 0.098 Uiso 1 1 calc R
H20I H -0.1213 0.3828 0.7788 0.098 Uiso 1 1 calc R
C21C C 0.0458(5) 0.3223(5) 0.6282(4) 0.046 Uani 1 1 d .
C22C C -0.0230(9) 0.3765(7) 0.5905(5) 0.079 Uani 1 1 d .
C23C C -0.0110(10) 0.3387(10) 0.5472(6) 0.116 Uani 1 1 d U
H23D H -0.0593 0.3647 0.5301 0.174 Uiso 1 1 calc R
H23E H -0.0024 0.2815 0.5616 0.174 Uiso 1 1 calc R
H23F H 0.0369 0.3443 0.5204 0.174 Uiso 1 1 calc R
C24C C -0.1078(10) 0.3791(10) 0.6315(6) 0.114 Uani 1 1 d U
H24G H -0.1537 0.4137 0.6127 0.171 Uiso 1 1 calc R
H24H H -0.1122 0.4004 0.6620 0.171 Uiso 1 1 calc R
H24I H -0.1092 0.3246 0.6445 0.171 Uiso 1 1 calc R
C25C C -0.0304(12) 0.4635(11) 0.5745(8) 0.145 Uani 1 1 d U
H25G H 0.0212 0.4678 0.5525 0.218 Uiso 1 1 calc R
H25H H -0.0427 0.4840 0.6069 0.218 Uiso 1 1 calc R
H25I H -0.0744 0.4950 0.5538 0.218 Uiso 1 1 calc R
C26C C 0.2734(4) 0.1132(4) 0.7960(3) 0.028 Uani 1 1 d .
H26G H 0.3181 0.1080 0.8118 0.042 Uiso 1 1 calc R
H26H H 0.2950 0.0799 0.7691 0.042 Uiso 1 1 calc R
H26I H 0.2329 0.0954 0.8243 0.042 Uiso 1 1 calc R
C1D C 0.4837(4) -0.0713(5) 0.9629(3) 0.029 Uani 1 1 d .
H1DA H 0.5314 -0.0992 0.9806 0.043 Uiso 1 1 calc R
H1DB H 0.4366 -0.0830 0.9871 0.043 Uiso 1 1 calc R
H1DC H 0.4717 -0.0132 0.9542 0.043 Uiso 1 1 calc R
C2D C 0.5016(4) -0.1000(4) 0.9116(3) 0.021 Uani 1 1 d .
C3D C 0.4339(4) -0.1002(4) 0.8889(3) 0.020 Uani 1 1 d .
C4D C 0.2279(4) -0.0689(4) 0.9202(3) 0.022 Uani 1 1 d .
H4D H 0.2169 -0.0484 0.9512 0.027 Uiso 1 1 calc R
C5D C 0.1593(4) -0.0769(4) 0.9068(3) 0.020 Uani 1 1 d .
C6D C 0.0920(4) -0.0799(4) 0.9505(3) 0.025 Uani 1 1 d .
H6D H 0.0944 -0.0758 0.9847 0.030 Uiso 1 1 calc R
C7D C 0.0222(4) -0.0889(4) 0.9441(3) 0.027 Uani 1 1 d .
C8D C -0.0479(5) -0.0964(5) 0.9918(3) 0.034 Uani 1 1 d .
H8DA H -0.0397 -0.0854 1.0231 0.052 Uiso 1 1 calc R
H8DB H -0.0485 -0.1510 1.0007 0.052 Uiso 1 1 calc R
H8DC H -0.1001 -0.0576 0.9819 0.052 Uiso 1 1 calc R
C9D C 0.0207(4) -0.0918(4) 0.8913(3) 0.024 Uani 1 1 d .
H9D H -0.0259 -0.0965 0.8856 0.029 Uiso 1 1 calc R
C10D C 0.0849(4) -0.0881(4) 0.8471(3) 0.022 Uani 1 1 d .
C11D C 0.1568(4) -0.0823(4) 0.8545(3) 0.021 Uani 1 1 d .
C12D C 0.0782(4) -0.0924(4) 0.7924(3) 0.023 Uani 1 1 d .
H12G H 0.0277 -0.1025 0.7963 0.027 Uiso 1 1 calc R
H12H H 0.1249 -0.1389 0.7808 0.027 Uiso 1 1 calc R
C13D C 0.0150(4) 0.0589(4) 0.7661(3) 0.022 Uani 1 1 d .
H13G H -0.0279 0.0454 0.7953 0.027 Uiso 1 1 calc R
H13H H -0.0114 0.0961 0.7354 0.027 Uiso 1 1 calc R
C14D C 0.0541(4) 0.1025(4) 0.7864(3) 0.021 Uani 1 1 d .
H14G H 0.0132 0.1554 0.7924 0.025 Uiso 1 1 calc R
H14H H 0.0713 0.0700 0.8211 0.025 Uiso 1 1 calc R
C15D C 0.0576(4) -0.0283(4) 0.6999(3) 0.027 Uani 1 1 d .
H15G H 0.0004 -0.0256 0.7080 0.032 Uiso 1 1 calc R
H15H H 0.0934 -0.0824 0.6931 0.032 Uiso 1 1 calc R
C16D C 0.0695(4) 0.0354(5) 0.6488(3) 0.031 Uani 1 1 d D
H16E H 0.0622 0.0229 0.6174 0.037 Uiso 1 1 calc R
H16F H 0.0291 0.0893 0.6532 0.037 Uiso 1 1 calc R
C17D C 0.3006(4) -0.2076(4) 0.7199(3) 0.023 Uani 1 1 d .
C18D C 0.3070(5) -0.2760(4) 0.6950(3) 0.027 Uani 1 1 d .
C19D C 0.3409(5) -0.3597(4) 0.7327(3) 0.034 Uani 1 1 d .
H19J H 0.3955 -0.3686 0.7373 0.050 Uiso 1 1 calc R
H19K H 0.3441 -0.4019 0.7167 0.050 Uiso 1 1 calc R
H19L H 0.3045 -0.3612 0.7679 0.050 Uiso 1 1 calc R
C20D C 0.2202(5) -0.2608(5) 0.6852(4) 0.044 Uani 1 1 d .
H20J H 0.2246 -0.3019 0.6677 0.066 Uiso 1 1 calc R
H20K H 0.1995 -0.2074 0.6621 0.066 Uiso 1 1 calc R
H20L H 0.1825 -0.2635 0.7198 0.066 Uiso 1 1 calc R
C21D C 0.3675(6) -0.2721(5) 0.6397(3) 0.046 Uani 1 1 d .
H21D H 0.4201 -0.2769 0.6454 0.070 Uiso 1 1 calc R
H21E H 0.3447 -0.2206 0.6152 0.070 Uiso 1 1 calc R
H21F H 0.3756 -0.3163 0.6238 0.070 Uiso 1 1 calc R
C22D C 0.3467(4) -0.2835(4) 0.9143(3) 0.025 Uani 1 1 d .
C23D C 0.3292(5) -0.3308(5) 0.9729(3) 0.038 Uani 1 1 d .
C24D C 0.4087(6) -0.4028(5) 0.9865(4) 0.056 Uani 1 1 d .
H24J H 0.4293 -0.4359 0.9596 0.084 Uiso 1 1 calc R
H24K H 0.3965 -0.4355 1.0223 0.084 Uiso 1 1 calc R
H24L H 0.4501 -0.3822 0.9863 0.084 Uiso 1 1 calc R
C25D C 0.3022(7) -0.2711(6) 1.0097(4) 0.062 Uani 1 1 d .
H25J H 0.3452 -0.2497 1.0041 0.093 Uiso 1 1 calc R
H25K H 0.2924 -0.2989 1.0474 0.093 Uiso 1 1 calc R
H25L H 0.2519 -0.2268 1.0010 0.093 Uiso 1 1 calc R
C26D C 0.2605(8) -0.3640(7) 0.9788(4) 0.078 Uani 1 1 d .
H26J H 0.2080 -0.3193 0.9769 0.116 Uiso 1 1 calc R
H26K H 0.2568 -0.4018 1.0136 0.116 Uiso 1 1 calc R
H26L H 0.2738 -0.3918 0.9497 0.116 Uiso 1 1 calc R
C27D C 0.4256(4) -0.0357(4) 0.7108(3) 0.024 Uani 1 1 d .
H27D H 0.4623 -0.0479 0.7353 0.036 Uiso 1 1 calc R
H27E H 0.4085 0.0216 0.6937 0.036 Uiso 1 1 calc R
H27F H 0.4541 -0.0676 0.6831 0.036 Uiso 1 1 calc R
C10 C 0.7562(6) 0.0669(6) 0.4719(4) 0.051 Uani 1 1 d .
H10B H 0.7017 0.0634 0.4839 0.077 Uiso 1 1 calc R
H10C H 0.7962 0.0154 0.4641 0.077 Uiso 1 1 calc R
H10D H 0.7564 0.1094 0.4394 0.077 Uiso 1 1 calc R
C11 C -0.0914(5) 0.4254(6) 0.8604(4) 0.052 Uani 1 1 d .
H11D H -0.0928 0.4673 0.8274 0.078 Uiso 1 1 calc R
H11E H -0.0516 0.4226 0.8797 0.078 Uiso 1 1 calc R
H11F H -0.1456 0.4381 0.8834 0.078 Uiso 1 1 calc R
C14 C 0.7379(4) -0.3594(4) 0.7497(3) 0.025 Uani 1 1 d .
H14I H 0.7754 -0.3367 0.7539 0.030 Uiso 1 1 calc R
H14J H 0.7671 -0.4181 0.7530 0.030 Uiso 1 1 calc R
C27 C 0.1264(7) 0.6849(7) 0.8776(5) 0.073 Uani 1 1 d .
H27G H 0.1486 0.6371 0.9049 0.110 Uiso 1 1 calc R
H27H H 0.0927 0.6747 0.8598 0.110 Uiso 1 1 calc R
H27I H 0.0930 0.7306 0.8948 0.110 Uiso 1 1 calc R
C28 C 0.9448(12) 0.6803(10) 0.9945(6) 0.134 Uani 1 1 d .
H28A H 0.9357 0.6608 1.0336 0.200 Uiso 1 1 calc R
H28B H 0.8923 0.7146 0.9831 0.200 Uiso 1 1 calc R
H28C H 0.9805 0.7114 0.9843 0.200 Uiso 1 1 calc R
C29 C 0.8010(7) 0.8218(8) 0.4952(4) 0.073 Uani 1 1 d .
H29A H 0.8349 0.7763 0.5188 0.110 Uiso 1 1 calc R
H29B H 0.7604 0.8066 0.4880 0.110 Uiso 1 1 calc R
H29C H 0.7731 0.8676 0.5128 0.110 Uiso 1 1 calc R
C30 C 0.3156(7) 0.2729(7) 0.9908(4) 0.067 Uani 1 1 d .
H30A H 0.3446 0.2920 1.0064 0.100 Uiso 1 1 calc R
H30B H 0.3522 0.2217 0.9808 0.100 Uiso 1 1 calc R
H30C H 0.2681 0.2653 1.0172 0.100 Uiso 1 1 calc R
C31 C 0.1723(11) 0.4741(12) 0.0162(8) 0.148 Uani 1 1 d .
H31A H 0.1898 0.4843 0.0442 0.222 Uiso 1 1 calc R
H31B H 0.1870 0.5074 -0.0187 0.222 Uiso 1 1 calc R
H31C H 0.1996 0.4172 0.0146 0.222 Uiso 1 1 calc R
O17 O 0.9391(11) 0.4970(9) 0.6976(7) 0.219 Uani 1 1 d GU
H17A H 0.9827 0.4543 0.6954 0.328 Uiso 1 1 d G
H17B H 0.8986 0.4835 0.7183 0.328 Uiso 1 1 d G
O2W O 0.9210(18) 0.6390(10) 0.6761(10) 0.344 Uani 1 1 d GU
H2WA H 0.9189 0.6192 0.6512 0.516 Uiso 1 1 d G
H2WB H 0.9258 0.6855 0.6620 0.516 Uiso 1 1 d G

loop_
_atom_site_aniso_label
_atom_site_aniso_U_11
_atom_site_aniso_U_22
_atom_site_aniso_U_33
_atom_site_aniso_U_23
_atom_site_aniso_U_13
_atom_site_aniso_U_12
Gd1 0.014 0.017 0.021 -0.004 -0.002 -0.006
Gd2 0.015 0.017 0.021 -0.004 -0.002 -0.007
Gd3 0.015 0.017 0.021 -0.006 -0.001 -0.007
Gd4 0.015 0.021 0.024 -0.008 0.002 -0.010
Gd5 0.015 0.016 0.025 -0.005 0.000 -0.008
Gd6 0.015 0.020 0.022 -0.006 0.000 -0.006
Gd7 0.013 0.019 0.020 -0.006 -0.001 -0.008
Gd8 0.014 0.019 0.022 -0.007 -0.002 -0.007
O1A 0.037 0.020 0.032 -0.004 -0.012 -0.010
O2A 0.023 0.020 0.021 -0.005 -0.004 -0.009
O3A 0.020 0.016 0.024 -0.005 -0.003 -0.007
O4A 0.016 0.022 0.028 -0.011 0.000 -0.008
O5A 0.024 0.025 0.030 -0.005 -0.002 -0.008
O6A 0.023 0.024 0.034 0.000 -0.011 -0.011
O7A 0.020 0.029 0.030 -0.007 -0.006 -0.009
O8A 0.030 0.037 0.032 -0.008 0.009 -0.014
O9A 0.033 0.025 0.041 -0.009 0.006 -0.009
O10A 0.016 0.019 0.024 -0.009 0.000 -0.006
O1B 0.014 0.037 0.032 -0.001 0.004 -0.010
O2B 0.020 0.026 0.021 -0.003 -0.001 -0.013
O3B 0.016 0.024 0.025 -0.007 0.000 -0.009
O4B 0.022 0.035 0.024 -0.012 0.004 -0.014
O5B 0.020 0.020 0.026 -0.003 -0.008 -0.011
O6B 0.018 0.017 0.034 -0.008 -0.001 -0.006
O7B 0.033 0.021 0.041 -0.011 0.016 -0.013
O8B 0.052 0.062 0.074 -0.028 -0.008 -0.029
O9B 0.070 0.043 0.042 -0.021 0.013 -0.022
O10B 0.016 0.018 0.025 -0.003 -0.006 -0.008
O1C 0.033 0.024 0.028 -0.014 0.002 -0.012
O2C 0.013 0.019 0.019 -0.007 0.001 -0.003
O3C 0.018 0.024 0.024 -0.002 0.003 -0.010
O4C 0.023 0.019 0.035 -0.006 0.003 -0.012
O5C 0.055 0.025 0.041 -0.014 -0.016 -0.005
O6C 0.014 0.024 0.029 -0.009 -0.001 -0.006
O7C 0.023 0.031 0.035 -0.015 0.004 -0.012
O8C 0.040 0.042 0.056 -0.002 -0.018 -0.008
O9C 0.037 0.072 0.039 -0.019 -0.007 -0.025
O10C 0.017 0.017 0.024 -0.002 -0.004 -0.005
O1D 0.018 0.052 0.034 -0.017 -0.009 -0.013
O2D 0.018 0.018 0.017 -0.008 -0.001 -0.006
O3D 0.014 0.023 0.025 -0.011 0.003 -0.008
O4D 0.014 0.020 0.026 -0.009 0.003 -0.008
O5D 0.024 0.054 0.029 -0.006 -0.004 -0.023
O6D 0.024 0.022 0.028 -0.009 -0.003 -0.011
O7D 0.023 0.021 0.028 -0.007 -0.005 -0.008
O8D 0.022 0.035 0.041 -0.001 -0.008 -0.013
O9D 0.023 0.031 0.030 -0.003 -0.003 -0.015
O10D 0.019 0.019 0.024 -0.005 -0.002 -0.010
O11 0.152 0.156 0.119 -0.035 -0.023 -0.078
O12 0.084 0.153 0.115 -0.067 -0.004 -0.054
O13 0.056 0.094 0.043 -0.013 -0.008 -0.029
O14 0.059 0.072 0.039 -0.001 -0.006 -0.033
O15 0.191 0.163 0.179 -0.032 -0.029 -0.089
O44 0.056 0.036 0.029 -0.010 -0.010 -0.012
N1A 0.016 0.022 0.022 -0.003 0.000 -0.006
N2A 0.023 0.021 0.016 -0.004 -0.005 -0.005
N3A 0.021 0.016 0.020 -0.003 -0.002 -0.008
N4A 0.015 0.024 0.035 -0.010 -0.001 -0.006
N1B 0.015 0.019 0.025 -0.009 0.006 -0.008
N2B 0.019 0.030 0.026 -0.008 -0.002 -0.014
N3B 0.012 0.031 0.023 -0.008 0.002 -0.012
N4B 0.020 0.022 0.024 -0.003 0.001 -0.011
N1C 0.020 0.018 0.023 -0.007 -0.004 -0.006
N2C 0.021 0.023 0.022 -0.008 0.001 -0.007
N3C 0.021 0.022 0.022 -0.004 0.000 -0.006
N4C 0.019 0.025 0.037 -0.012 0.003 -0.012
N1D 0.021 0.030 0.025 -0.007 -0.009 -0.011
N2D 0.019 0.027 0.027 -0.005 -0.006 -0.012
N3D 0.018 0.026 0.018 -0.010 -0.004 -0.007
N4D 0.016 0.021 0.025 -0.009 -0.001 -0.008
C1A 0.040 0.028 0.029 -0.004 -0.008 -0.014
C2A 0.017 0.021 0.021 -0.003 -0.004 -0.009
C3A 0.015 0.015 0.019 -0.008 0.002 -0.004
C4A 0.024 0.031 0.020 -0.006 -0.002 -0.014
C5A 0.027 0.022 0.024 -0.006 0.002 -0.016
C6A 0.016 0.021 0.024 -0.008 0.007 -0.011
C7A 0.016 0.026 0.032 -0.010 -0.001 -0.012
C8A 0.027 0.015 0.037 -0.005 0.004 -0.010
C9A 0.031 0.028 0.031 -0.012 0.003 -0.016
C10A 0.038 0.028 0.027 -0.011 -0.003 -0.016
C11A 0.049 0.026 0.038 -0.013 0.000 -0.017
C12A 0.025 0.023 0.033 -0.010 0.004 -0.011
C13A 0.017 0.023 0.031 -0.012 0.000 -0.005
C14A 0.031 0.027 0.028 -0.002 -0.010 -0.007
C15A 0.029 0.028 0.027 -0.004 0.001 -0.008
C16A 0.026 0.029 0.023 -0.004 -0.011 -0.014
C17A 0.020 0.029 0.035 -0.002 -0.010 -0.010
C18A 0.019 0.057 0.053 0.001 -0.014 -0.008
C19A 0.040 0.074 0.063 -0.023 -0.029 -0.016
C20A 0.036 0.037 0.060 0.009 -0.027 -0.008
C21A 0.017 0.033 0.029 -0.011 -0.005 -0.002
C22A 0.021 0.064 0.046 -0.019 -0.001 -0.011
C23A 0.035 0.075 0.146 -0.031 0.019 0.008
C24A 0.039 0.159 0.071 -0.038 -0.003 -0.052
C25A 0.038 0.111 0.046 -0.025 0.008 -0.025
C26A 0.028 0.023 0.035 -0.008 0.001 -0.012
C1B 0.021 0.035 0.024 -0.007 0.002 -0.010
C2B 0.016 0.022 0.027 -0.010 0.002 -0.009
C3B 0.021 0.025 0.027 -0.018 0.003 -0.009
C4B 0.030 0.028 0.022 -0.010 0.001 -0.013
C5B 0.013 0.037 0.028 -0.015 0.001 -0.011
C6B 0.022 0.038 0.027 -0.011 -0.002 -0.012
C7B 0.019 0.038 0.035 -0.022 -0.002 -0.007
C8B 0.028 0.064 0.034 -0.022 -0.001 -0.019
C9B 0.016 0.033 0.035 -0.016 0.001 -0.011
C10B 0.022 0.029 0.024 -0.012 0.000 -0.013
C11B 0.018 0.032 0.027 -0.012 -0.003 -0.012
C12B 0.019 0.024 0.040 -0.012 -0.001 -0.015
C13B 0.022 0.030 0.029 -0.005 0.000 -0.014
C14B 0.015 0.026 0.030 0.000 0.000 -0.007
C15B 0.015 0.024 0.033 -0.010 0.000 -0.007
C16B 0.020 0.021 0.024 -0.003 -0.005 -0.009
C17B 0.023 0.023 0.039 -0.011 -0.002 -0.010
C18B 0.031 0.024 0.040 -0.012 0.012 -0.011
C19B 0.050 0.028 0.047 -0.011 0.017 -0.024
C20B 0.050 0.033 0.055 0.004 -0.005 -0.013
C21B 0.060 0.039 0.053 -0.026 0.026 -0.031
C22B 0.048 0.050 0.040 0.001 -0.004 -0.025
C23B 0.082 0.081 0.081 -0.018 -0.015 -0.029
C24B 0.082 0.081 0.081 -0.018 -0.015 -0.029
C25B 0.082 0.081 0.081 -0.018 -0.015 -0.029
C26B 0.082 0.081 0.081 -0.018 -0.015 -0.029
C27B 0.023 0.030 0.029 -0.006 -0.004 -0.010
C1C 0.030 0.026 0.023 -0.010 0.002 -0.013
C2C 0.016 0.032 0.020 -0.009 -0.003 -0.011
C3C 0.010 0.015 0.026 -0.008 -0.007 -0.001
C4C 0.021 0.030 0.027 -0.009 0.002 -0.007
C5C 0.029 0.017 0.034 -0.005 0.003 -0.007
C6C 0.044 0.023 0.036 -0.005 0.012 -0.009
C7C 0.048 0.022 0.048 -0.004 0.016 -0.006
C8C 0.105 0.020 0.060 -0.001 0.044 -0.007
C9C 0.040 0.019 0.045 -0.003 0.007 -0.002
C10C 0.021 0.019 0.037 -0.004 -0.002 -0.003
C11C 0.020 0.015 0.032 -0.001 -0.002 -0.003
C12C 0.021 0.018 0.041 -0.003 0.004 -0.005
C13C 0.030 0.023 0.041 -0.013 0.006 -0.010
C14C 0.046 0.027 0.051 -0.017 -0.010 -0.008
C15C 0.031 0.018 0.062 -0.015 -0.002 -0.010
C16C 0.017 0.019 0.060 -0.001 0.003 -0.012
C17C 0.023 0.017 0.022 -0.006 0.006 -0.009
C18C 0.015 0.035 0.033 -0.011 0.004 -0.011
C19C 0.036 0.062 0.076 0.001 0.014 -0.017
C20C 0.028 0.087 0.089 -0.048 0.002 -0.018
C21C 0.024 0.043 0.055 0.011 -0.004 -0.013
C22C 0.111 0.053 0.087 0.019 -0.044 -0.050
C23C 0.116 0.116 0.116 -0.025 -0.022 -0.041
C24C 0.114 0.114 0.114 -0.025 -0.021 -0.041
C25C 0.146 0.145 0.145 -0.031 -0.027 -0.052
C26C 0.025 0.032 0.030 -0.010 -0.003 -0.012
C1D 0.023 0.042 0.029 -0.017 -0.005 -0.011
C2D 0.019 0.018 0.026 -0.002 -0.010 -0.003
C3D 0.022 0.017 0.021 0.004 -0.006 -0.010
C4D 0.032 0.028 0.011 -0.005 0.000 -0.017
C5D 0.016 0.021 0.021 -0.005 -0.001 -0.007
C6D 0.023 0.028 0.023 -0.004 -0.002 -0.011
C7D 0.023 0.028 0.028 -0.006 0.004 -0.012
C8D 0.031 0.048 0.022 -0.003 0.006 -0.022
C9D 0.020 0.020 0.035 -0.003 -0.002 -0.013
C10D 0.018 0.018 0.031 -0.003 -0.004 -0.010
C11D 0.023 0.015 0.021 -0.002 0.002 -0.009
C12D 0.016 0.026 0.032 -0.010 -0.002 -0.012
C13D 0.011 0.025 0.029 -0.005 0.000 -0.007
C14D 0.016 0.022 0.024 -0.010 0.003 -0.008
C15D 0.020 0.034 0.031 -0.008 -0.005 -0.012
C16D 0.021 0.046 0.032 -0.010 -0.009 -0.016
C17D 0.017 0.039 0.021 -0.019 0.007 -0.017
C18D 0.036 0.022 0.032 -0.012 -0.004 -0.016
C19D 0.041 0.026 0.040 -0.012 -0.004 -0.017
C20D 0.045 0.039 0.068 -0.023 -0.025 -0.016
C21D 0.066 0.031 0.043 -0.023 0.006 -0.017
C22D 0.022 0.026 0.029 -0.015 0.002 -0.007
C23D 0.037 0.036 0.037 -0.002 -0.003 -0.015
C24D 0.076 0.042 0.031 -0.002 -0.010 -0.006
C25D 0.080 0.048 0.037 -0.006 -0.003 -0.010
C26D 0.091 0.101 0.055 0.024 -0.015 -0.076
C27D 0.024 0.024 0.025 -0.005 -0.002 -0.011
C10 0.055 0.075 0.032 -0.021 -0.008 -0.024
C11 0.025 0.057 0.074 -0.041 0.006 -0.006
C14 0.015 0.019 0.038 -0.009 -0.003 -0.002
C27 0.055 0.060 0.107 -0.008 -0.012 -0.030
C28 0.217 0.132 0.085 -0.063 0.014 -0.093
C29 0.054 0.122 0.047 -0.002 -0.003 -0.050
C30 0.087 0.081 0.043 -0.013 -0.017 -0.037
C31 0.110 0.166 0.147 -0.042 -0.011 -0.032
O17 0.219 0.219 0.219 -0.047 -0.040 -0.078
O2W 0.343 0.344 0.344 -0.073 -0.063 -0.124

loop_
_atom_type_symbol
_atom_type_description
_atom_type_scat_dispersion_real
_atom_type_scat_dispersion_imag
_atom_type_scat_source
C C 0.0033 0.0016 'International Tables Vol C Tables 4.2.6.8 and 6.1.1.4'
H H 0.0000 0.0000 'International Tables Vol C Tables 4.2.6.8 and 6.1.1.4'
N N 0.0061 0.0033 'International Tables Vol C Tables 4.2.6.8 and 6.1.1.4'
O O 0.0106 0.0060 'International Tables Vol C Tables 4.2.6.8 and 6.1.1.4'
Gd Gd -0.1653 3.9035 'International Tables Vol C Tables 4.2.6.8 and 6.1.1.4'

loop_
_geom_angle_atom_site_label_1
_geom_angle_atom_site_label_2
_geom_angle_atom_site_label_3
_geom_angle
O10A Gd1 O4A 116.21(15)
O10A Gd1 O3A 69.88(15)
O4A Gd1 O3A 88.60(15)
O10A Gd1 O2D 86.42(15)
O4A Gd1 O2D 68.38(15)
O3A Gd1 O2D 135.53(14)
O10A Gd1 O7A 86.24(15)
O4A Gd1 O7A 152.22(15)
O3A Gd1 O7A 84.02(15)
O2D Gd1 O7A 132.79(15)
O10A Gd1 O5A 146.72(16)
O4A Gd1 O5A 83.68(16)
O3A Gd1 O5A 140.61(15)
O2D Gd1 O5A 76.23(15)
O7A Gd1 O5A 85.19(16)
O10A Gd1 N1D 78.69(17)
O4A Gd1 N1D 127.40(17)
O3A Gd1 N1D 140.56(16)
O2D Gd1 N1D 62.39(16)
O7A Gd1 N1D 70.44(17)
O5A Gd1 N1D 68.14(17)
O10A Gd1 N4A 145.07(17)
O4A Gd1 N4A 70.25(16)
O3A Gd1 N4A 76.24(16)
O2D Gd1 N4A 125.10(16)
O7A Gd1 N4A 81.98(16)
O5A Gd1 N4A 64.77(17)
N1D Gd1 N4A 126.67(18)
O10A Gd1 Gd2 34.79(11)
O4A Gd1 Gd2 115.47(11)
O3A Gd1 Gd2 38.09(10)
O2D Gd1 Gd2 119.22(10)
O7A Gd1 Gd2 73.07(11)
O5A Gd1 Gd2 158.25(11)
N1D Gd1 Gd2 104.03(13)
N4A Gd1 Gd2 110.35(13)
O10A Gd1 Gd8 103.27(11)
O4A Gd1 Gd8 32.87(11)
O3A Gd1 Gd8 113.20(10)
O2D Gd1 Gd8 35.52(10)
O7A Gd1 Gd8 162.26(11)
O5A Gd1 Gd8 78.66(11)
N1D Gd1 Gd8 96.45(12)
N4A Gd1 Gd8 97.53(12)
Gd2 Gd1 Gd8 122.958(14)
O10A Gd2 O5B 88.45(15)
O10A Gd2 O6A 84.20(16)
O5B Gd2 O6A 82.91(15)
O10A Gd2 O3A 69.05(15)
O5B Gd2 O3A 152.85(15)
O6A Gd2 O3A 79.95(15)
O10A Gd2 O2A 88.03(15)
O5B Gd2 O2A 66.67(14)
O6A Gd2 O2A 148.80(15)
O3A Gd2 O2A 124.95(15)
O10A Gd2 O9A 141.19(15)
O5B Gd2 O9A 118.47(16)
O6A Gd2 O9A 73.09(18)
O3A Gd2 O9A 76.17(16)
O2A Gd2 O9A 126.99(16)
O10A Gd2 O8A 166.79(16)
O5B Gd2 O8A 79.89(17)
O6A Gd2 O8A 100.34(17)
O3A Gd2 O8A 123.82(16)
O2A Gd2 O8A 81.69(16)
O9A Gd2 O8A 51.64(16)
O10A Gd2 N3A 97.94(16)
O5B Gd2 N3A 128.41(15)
O6A Gd2 N3A 148.55(16)
O3A Gd2 N3A 71.77(15)
O2A Gd2 N3A 62.49(15)
O9A Gd2 N3A 86.78(18)
O8A Gd2 N3A 84.70(18)
O10A Gd2 C21A 165.12(17)
O5B Gd2 C21A 97.64(18)
O6A Gd2 C21A 83.11(18)
O3A Gd2 C21A 101.01(18)
O2A Gd2 C21A 106.84(18)
O9A Gd2 C21A 25.54(18)
O8A Gd2 C21A 26.57(18)
N3A Gd2 C21A 88.93(19)
O10A Gd2 Gd1 34.41(10)
O5B Gd2 Gd1 116.11(11)
O6A Gd2 Gd1 69.62(11)
O3A Gd2 Gd1 37.59(11)
O2A Gd2 Gd1 116.91(11)
O9A Gd2 Gd1 107.00(11)
O8A Gd2 Gd1 158.63(12)
N3A Gd2 Gd1 94.56(12)
C21A Gd2 Gd1 132.23(15)
O10A Gd2 Gd3 84.95(10)
O5B Gd2 Gd3 32.48(10)
O6A Gd2 Gd3 114.57(11)
O3A Gd2 Gd3 149.21(11)
O2A Gd2 Gd3 34.43(10)
O9A Gd2 Gd3 132.95(11)
O8A Gd2 Gd3 81.88(12)
N3A Gd2 Gd3 96.86(11)
C21A Gd2 Gd3 107.42(15)
Gd1 Gd2 Gd3 119.320(16)
O10B Gd3 O5B 119.52(15)
O10B Gd3 O2A 88.29(15)
O5B Gd3 O2A 67.63(15)
O10B Gd3 O3B 69.52(15)
O5B Gd3 O3B 87.88(15)
O2A Gd3 O3B 133.34(15)
O10B Gd3 O6B 84.56(15)
O5B Gd3 O6B 151.61(15)
O2A Gd3 O6B 132.46(15)
O3B Gd3 O6B 87.14(15)
O10B Gd3 O4B 142.74(16)
O5B Gd3 O4B 90.32(16)
O2A Gd3 O4B 82.99(15)
O3B Gd3 O4B 138.40(15)
O6B Gd3 O4B 75.29(16)
O10B Gd3 N1A 78.97(16)
O5B Gd3 N1A 125.65(16)
O2A Gd3 N1A 62.12(16)
O3B Gd3 N1A 142.85(16)
O6B Gd3 N1A 70.38(16)
O4B Gd3 N1A 64.92(16)
O10B Gd3 N4B 142.46(16)
O5B Gd3 N4B 69.74(15)
O2A Gd3 N4B 125.98(16)
O3B Gd3 N4B 74.93(16)
O6B Gd3 N4B 81.98(16)
O4B Gd3 N4B 65.58(16)
N1A Gd3 N4B 127.73(17)
O10B Gd3 Gd4 34.60(11)
O5B Gd3 Gd4 117.31(12)
O2A Gd3 Gd4 120.39(11)
O3B Gd3 Gd4 38.34(10)
O6B Gd3 Gd4 73.10(11)
O4B Gd3 Gd4 148.35(11)
N1A Gd3 Gd4 105.23(12)
N4B Gd3 Gd4 107.87(12)
O10B Gd3 Gd2 104.05(10)
O5B Gd3 Gd2 32.90(10)
O2A Gd3 Gd2 34.97(10)
O3B Gd3 Gd2 110.13(10)
O6B Gd3 Gd2 162.44(11)
O4B Gd3 Gd2 89.09(11)
N1A Gd3 Gd2 95.93(12)
N4B Gd3 Gd2 99.05(12)
Gd4 Gd3 Gd2 122.426(12)
O10B Gd4 O4C 93.17(16)
O10B Gd4 O7B 82.20(16)
O4C Gd4 O7B 81.03(17)
O10B Gd4 O2B 91.46(15)
O4C Gd4 O2B 66.87(15)
O7B Gd4 O2B 146.91(17)
O10B Gd4 O3B 69.00(15)
O4C Gd4 O3B 157.59(16)
O7B Gd4 O3B 83.10(16)
O2B Gd4 O3B 124.84(15)
O10B Gd4 O8B 137.9(2)
O4C Gd4 O8B 114.6(2)
O7B Gd4 O8B 72.4(2)
O2B Gd4 O8B 127.6(2)
O3B Gd4 O8B 74.96(19)
O10B Gd4 N2B 100.12(16)
O4C Gd4 N2B 127.65(17)
O7B Gd4 N2B 150.64(18)
O2B Gd4 N2B 62.43(16)
O3B Gd4 N2B 70.83(16)
O8B Gd4 N2B 87.6(2)
O10B Gd4 O9B 169.94(18)
O4C Gd4 O9B 82.6(2)
O7B Gd4 O9B 106.04(18)
O2B Gd4 O9B 78.49(18)
O3B Gd4 O9B 117.09(19)
O8B Gd4 O9B 51.7(2)
N2B Gd4 O9B 75.63(19)
O10B Gd4 C22B 162.9(2)
O4C Gd4 C22B 99.8(2)
O7B Gd4 C22B 88.8(2)
O2B Gd4 C22B 103.8(2)
O3B Gd4 C22B 95.6(2)
O8B Gd4 C22B 25.2(2)
N2B Gd4 C22B 80.8(2)
O9B Gd4 C22B 26.5(2)
O10B Gd4 Gd3 34.68(10)
O4C Gd4 Gd3 120.80(12)
O7B Gd4 Gd3 69.38(11)
O2B Gd4 Gd3 120.17(11)
O3B Gd4 Gd3 37.70(11)
O8B Gd4 Gd3 103.72(17)
N2B Gd4 Gd3 95.85(13)
O9B Gd4 Gd3 153.58(16)
C22B Gd4 Gd3 128.31(19)
O10B Gd4 Gd5 89.86(10)
O4C Gd4 Gd5 32.26(11)
O7B Gd4 Gd5 112.36(13)
O2B Gd4 Gd5 34.84(10)
O3B Gd4 Gd5 152.40(10)
O8B Gd4 Gd5 130.55(16)
N2B Gd4 Gd5 96.96(12)
O9B Gd4 Gd5 81.71(16)
C22B Gd4 Gd5 107.01(19)
Gd3 Gd4 Gd5 124.499(15)
O10C Gd5 O4C 116.94(16)
O10C Gd5 O2B 84.83(15)
O4C Gd5 O2B 67.55(15)
O10C Gd5 O3C 70.09(15)
O4C Gd5 O3C 88.36(16)
O2B Gd5 O3C 132.51(15)
O10C Gd5 O6C 85.71(15)
O4C Gd5 O6C 152.35(15)
O2B Gd5 O6C 134.11(15)
O3C Gd5 O6C 84.78(15)
O10C Gd5 O5C 142.99(17)
O4C Gd5 O5C 91.25(19)
O2B Gd5 O5C 84.68(17)
O3C Gd5 O5C 138.28(16)
O6C Gd5 O5C 76.61(18)
O10C Gd5 N1B 77.64(16)
O4C Gd5 N1B 125.78(17)
O2B Gd5 N1B 62.05(16)
O3C Gd5 N1B 141.43(16)
O6C Gd5 N1B 72.05(16)
O5C Gd5 N1B 66.10(17)
O10C Gd5 N4C 144.46(17)
O4C Gd5 N4C 70.55(16)
O2B Gd5 N4C 126.88(16)
O3C Gd5 N4C 75.71(17)
O6C Gd5 N4C 81.79(16)
O5C Gd5 N4C 64.99(18)
N1B Gd5 N4C 128.43(18)
O10C Gd5 Gd6 35.04(11)
O4C Gd5 Gd6 116.55(12)
O2B Gd5 Gd6 117.65(11)
O3C Gd5 Gd6 38.53(11)
O6C Gd5 Gd6 72.26(11)
O5C Gd5 Gd6 148.88(14)
N1B Gd5 Gd6 103.74(12)
N4C Gd5 Gd6 109.48(13)
O10C Gd5 Gd4 100.63(11)
O4C Gd5 Gd4 32.66(11)
O2B Gd5 Gd4 35.13(10)
O3C Gd5 Gd4 109.88(11)
O6C Gd5 Gd4 165.24(11)
O5C Gd5 Gd4 90.66(14)
N1B Gd5 Gd4 96.11(12)
N4C Gd5 Gd4 99.76(12)
Gd6 Gd5 Gd4 120.215(14)
O10C Gd6 O4D 88.24(15)
O10C Gd6 O7C 85.93(17)
O4D Gd6 O7C 81.99(15)
O10C Gd6 O2C 87.88(15)
O4D Gd6 O2C 66.76(15)
O7C Gd6 O2C 148.31(15)
O10C Gd6 O3C 69.66(15)
O4D Gd6 O3C 153.09(15)
O7C Gd6 O3C 81.30(15)
O2C Gd6 O3C 125.12(15)
O10C Gd6 O8C 140.10(18)
O4D Gd6 O8C 121.44(18)
O7C Gd6 O8C 74.0(2)
O2C Gd6 O8C 126.54(19)
O3C Gd6 O8C 73.41(18)
O10C Gd6 N3C 97.57(17)
O4D Gd6 N3C 128.79(16)
O7C Gd6 N3C 148.95(17)
O2C Gd6 N3C 62.71(16)
O3C Gd6 N3C 71.28(17)
O8C Gd6 N3C 84.26(19)
O10C Gd6 O9C 168.08(18)
O4D Gd6 O9C 85.94(18)
O7C Gd6 O9C 103.52(18)
O2C Gd6 O9C 80.27(17)
O3C Gd6 O9C 118.47(18)
O8C Gd6 O9C 51.1(2)
N3C Gd6 O9C 78.16(18)
O10C Gd6 C21C 164.7(2)
O4D Gd6 C21C 104.7(2)
O7C Gd6 C21C 87.9(2)
O2C Gd6 C21C 104.5(2)
O3C Gd6 C21C 95.6(2)
O8C Gd6 C21C 24.8(2)
N3C Gd6 C21C 80.8(2)
O9C Gd6 C21C 26.3(2)
O10C Gd6 Gd5 34.96(11)
O4D Gd6 Gd5 115.72(11)
O7C Gd6 Gd5 70.52(12)
O2C Gd6 Gd5 117.72(10)
O3C Gd6 Gd5 38.16(11)
O8C Gd6 Gd5 105.17(15)
N3C Gd6 Gd5 94.94(13)
O9C Gd6 Gd5 155.50(14)
C21C Gd6 Gd5 129.8(2)
O10C Gd6 Gd7 85.00(10)
O4D Gd6 Gd7 32.61(10)
O7C Gd6 Gd7 114.05(11)
O2C Gd6 Gd7 34.35(10)
O3C Gd6 Gd7 149.75(11)
O8C Gd6 Gd7 134.56(15)
N3C Gd6 Gd7 97.00(12)
O9C Gd6 Gd7 84.50(14)
C21C Gd6 Gd7 110.3(2)
Gd5 Gd6 Gd7 119.857(15)
O10D Gd7 O4D 120.03(15)
O10D Gd7 O2C 87.44(14)
O4D Gd7 O2C 67.27(14)
O10D Gd7 O3D 69.99(15)
O4D Gd7 O3D 90.65(15)
O2C Gd7 O3D 135.12(14)
O10D Gd7 O7D 85.09(15)
O4D Gd7 O7D 150.98(15)
O2C Gd7 O7D 133.06(15)
O3D Gd7 O7D 84.51(15)
O10D Gd7 O5D 142.54(16)
O4D Gd7 O5D 87.93(17)
O2C Gd7 O5D 80.96(16)
O3D Gd7 O5D 139.15(15)
O7D Gd7 O5D 77.54(17)
O10D Gd7 N1C 75.56(16)
O4D Gd7 N1C 125.97(16)
O2C Gd7 N1C 61.97(15)
O3D Gd7 N1C 139.24(15)
O7D Gd7 N1C 71.29(16)
O5D Gd7 N1C 67.53(17)
O10D Gd7 N4D 143.32(16)
O4D Gd7 N4D 69.76(15)
O2C Gd7 N4D 126.08(15)
O3D Gd7 N4D 74.88(16)
O7D Gd7 N4D 81.37(16)
O5D Gd7 N4D 66.39(17)
N1C Gd7 N4D 130.20(17)
O10D Gd7 Gd8 34.64(10)
O4D Gd7 Gd8 119.21(11)
O2C Gd7 Gd8 119.95(10)
O3D Gd7 Gd8 38.50(10)
O7D Gd7 Gd8 72.33(11)
O5D Gd7 Gd8 149.86(13)
N1C Gd7 Gd8 101.61(12)
N4D Gd7 Gd8 108.70(12)
O10D Gd7 Gd6 103.92(10)
O4D Gd7 Gd6 33.02(10)
O2C Gd7 Gd6 34.44(10)
O3D Gd7 Gd6 113.17(10)
O7D Gd7 Gd6 161.94(11)
O5D Gd7 Gd6 86.11(13)
N1C Gd7 Gd6 95.51(11)
N4D Gd7 Gd6 99.19(11)
Gd8 Gd7 Gd6 123.640(14)
O10D Gd8 O4A 89.47(16)
O10D Gd8 O6D 85.74(15)
O4A Gd8 O6D 84.82(15)
O10D Gd8 O2D 88.62(14)
O4A Gd8 O2D 67.96(15)
O6D Gd8 O2D 152.25(15)
O10D Gd8 O3D 69.87(15)
O4A Gd8 O3D 154.70(15)
O6D Gd8 O3D 79.38(15)
O2D Gd8 O3D 123.78(14)
O10D Gd8 O9D 146.35(15)
O4A Gd8 O9D 117.08(15)
O6D Gd8 O9D 77.15(16)
O2D Gd8 O9D 119.37(15)
O3D Gd8 O9D 78.55(15)
O10D Gd8 O8D 161.40(15)
O4A Gd8 O8D 78.47(16)
O6D Gd8 O8D 106.93(16)
O2D Gd8 O8D 73.80(15)
O3D Gd8 O8D 125.01(16)
O9D Gd8 O8D 51.91(15)
O10D Gd8 N3D 100.65(16)
O4A Gd8 N3D 129.24(16)
O6D Gd8 N3D 144.94(16)
O2D Gd8 N3D 62.80(15)
O3D Gd8 N3D 70.93(16)
O9D Gd8 N3D 79.03(17)
O8D Gd8 N3D 76.98(17)
O10D Gd8 C22D 170.30(17)
O4A Gd8 C22D 100.22(17)
O6D Gd8 C22D 94.61(17)
O2D Gd8 C22D 95.40(17)
O3D Gd8 C22D 100.64(17)
O9D Gd8 C22D 26.04(17)
O8D Gd8 C22D 26.21(17)
N3D Gd8 C22D 73.60(18)
O10D Gd8 Gd7 34.86(11)
O4A Gd8 Gd7 117.41(11)
O6D Gd8 Gd7 69.83(11)
O2D Gd8 Gd7 117.38(10)
O3D Gd8 Gd7 38.16(10)
O9D Gd8 Gd7 111.50(11)
O8D Gd8 Gd7 162.65(11)
N3D Gd8 Gd7 95.94(12)
C22D Gd8 Gd7 136.67(14)
O10D Gd8 Gd1 88.21(11)
O4A Gd8 Gd1 32.80(10)
O6D Gd8 Gd1 117.39(11)
O2D Gd8 Gd1 35.17(10)
O3D Gd8 Gd1 151.94(10)
O9D Gd8 Gd1 125.37(11)
O8D Gd8 Gd1 73.96(11)
N3D Gd8 Gd1 97.36(12)
C22D Gd8 Gd1 100.17(14)
Gd7 Gd8 Gd1 123.039(15)
C3A O2A Gd3 126.0(4)
C3A O2A Gd2 120.9(4)
Gd3 O2A Gd2 110.60(17)
C6A O3A Gd1 128.0(4)
C6A O3A Gd2 126.9(4)
Gd1 O3A Gd2 104.32(16)
C13A O4A Gd1 119.4(4)
C13A O4A Gd8 124.4(4)
Gd1 O4A Gd8 114.33(18)
C15A O5A Gd1 121.9(4)
C16A O6A Gd2 140.6(4)
C16A O7A Gd1 131.9(4)
C21A O8A Gd2 93.1(4)
C21A O9A Gd2 94.7(4)
C26A O10A Gd1 127.0(4)
C26A O10A Gd2 121.1(4)
Gd1 O10A Gd2 110.80(17)
C3B O2B Gd5 126.0(4)
C3B O2B Gd4 120.7(4)
Gd5 O2B Gd4 110.04(17)
C11B O3B Gd3 132.9(4)
C11B O3B Gd4 123.1(4)
Gd3 O3B Gd4 103.96(16)
C14B O4B Gd3 122.5(4)
C16B O5B Gd3 118.7(3)
C16B O5B Gd2 126.5(4)
Gd3 O5B Gd2 114.62(17)
C17B O6B Gd3 133.0(4)
C17B O7B Gd4 140.3(4)
C22B O8B Gd4 97.2(6)
C22B O9B Gd4 89.5(5)
C27B O10B Gd4 119.4(4)
C27B O10B Gd3 128.5(4)
Gd4 O10B Gd3 110.72(17)
C3C O2C Gd7 125.6(4)
C3C O2C Gd6 121.0(4)
Gd7 O2C Gd6 111.21(17)
C11C O3C Gd5 129.0(4)
C11C O3C Gd6 127.1(4)
Gd5 O3C Gd6 103.31(16)
C16C O4C Gd5 119.7(4)
C16C O4C Gd4 124.3(4)
Gd5 O4C Gd4 115.08(18)
C14C O5C Gd5 124.2(5)
C17C O6C Gd5 132.2(4)
C17C O7C Gd6 140.0(4)
C21C O8C Gd6 95.8(5)
C21C O9C Gd6 89.5(5)
C26C O10C Gd5 127.4(4)
C26C O10C Gd6 121.7(4)
Gd5 O10C Gd6 110.00(17)
C3D O2D Gd1 125.5(4)
C3D O2D Gd8 119.1(4)
Gd1 O2D Gd8 109.31(16)
C11D O3D Gd7 133.0(4)
C11D O3D Gd8 123.6(4)
Gd7 O3D Gd8 103.34(16)
C14D O4D Gd7 116.2(3)
C14D O4D Gd6 129.5(4)
Gd7 O4D Gd6 114.38(17)
C16D O5D Gd7 122.5(4)
C17D O6D Gd8 140.0(4)
C17D O7D Gd7 133.0(4)
C22D O8D Gd8 93.2(4)
C22D O9D Gd8 93.5(4)
C27D O10D Gd8 120.9(4)
C27D O10D Gd7 128.0(4)
Gd8 O10D Gd7 110.50(17)
C2A N1A O1A 114.3(5)
C2A N1A Gd3 122.7(4)
O1A N1A Gd3 123.0(4)
C3A N2A N3A 111.3(5)
C4A N3A N2A 112.0(5)
C4A N3A Gd2 129.4(4)
N2A N3A Gd2 118.5(4)
C14A N4A C12A 112.2(5)
C14A N4A C14 107.2(5)
C12A N4A C14 111.0(5)
C14A N4A Gd1 107.3(4)
C12A N4A Gd1 108.0(4)
C14 N4A Gd1 111.1(4)
C2B N1B O1B 115.2(5)
C2B N1B Gd5 123.5(4)
O1B N1B Gd5 121.2(4)
C4B N2B N3B 111.6(6)
C4B N2B Gd4 128.1(5)
N3B N2B Gd4 119.6(4)
C3B N3B N2B 110.6(5)
C13B N4B C12B 107.3(5)
C13B N4B C15B 110.2(5)
C12B N4B C15B 111.2(5)
C13B N4B Gd3 109.0(4)
C12B N4B Gd3 111.1(4)
C15B N4B Gd3 108.1(4)
C2C N1C O1C 113.5(5)
C2C N1C Gd7 123.7(4)
O1C N1C Gd7 122.8(4)
C3C N2C N3C 111.1(5)
C4C N3C N2C 112.6(6)
C4C N3C Gd6 128.7(5)
N2C N3C Gd6 118.2(4)
C13C N4C C12C 106.9(5)
C13C N4C C15C 111.2(6)
C12C N4C C15C 112.1(6)
C13C N4C Gd5 108.7(4)
C12C N4C Gd5 111.0(4)
C15C N4C Gd5 107.0(4)
C2D N1D O1D 114.4(5)
C2D N1D Gd1 122.0(4)
O1D N1D Gd1 123.6(4)
C3D N2D N3D 109.7(5)
C4D N3D N2D 112.8(5)
C4D N3D Gd8 126.8(4)
N2D N3D Gd8 119.1(4)
C13D N4D C12D 112.5(5)
C13D N4D C15D 111.1(5)
C12D N4D C15D 106.6(5)
C13D N4D Gd7 108.1(4)
C12D N4D Gd7 111.3(4)
C15D N4D Gd7 107.2(4)
N1A C2A C1A 124.7(6)
N1A C2A C3A 111.1(5)
C1A C2A C3A 124.2(6)
N2A C3A O2A 124.5(5)
N2A C3A C2A 117.4(6)
O2A C3A C2A 118.0(5)
N3A C4A C5A 124.6(6)
C6A C5A C10A 120.5(6)
C6A C5A C4A 124.9(6)
C10A C5A C4A 114.5(6)
O3A C6A C5A 122.6(6)
O3A C6A C7A 119.7(6)
C5A C6A C7A 117.7(6)
C8A C7A C6A 120.0(6)
C8A C7A C14 119.7(6)
C6A C7A C14 120.2(6)
C7A C8A C9A 122.7(6)
C10A C9A C8A 116.8(6)
C10A C9A C11A 120.3(7)
C8A C9A C11A 122.9(6)
C9A C10A C5A 122.0(7)
N4A C12A C13A 113.8(5)
O4A C13A C12A 110.8(5)
N4A C14A C15A 113.0(6)
O5A C15A C14A 109.5(6)
O6A C16A O7A 124.2(6)
O6A C16A C17A 116.7(6)
O7A C16A C17A 119.0(6)
C18A C17A C19A 108.8(7)
C18A C17A C16A 111.8(6)
C19A C17A C16A 106.3(6)
C18A C17A C20A 110.5(7)
C19A C17A C20A 109.7(7)
C16A C17A C20A 109.6(6)
O9A C21A O8A 118.4(6)
O9A C21A C22A 122.0(7)
O8A C21A C22A 119.4(7)
O9A C21A Gd2 59.7(4)
O8A C21A Gd2 60.3(3)
C22A C21A Gd2 162.8(5)
C24A C22A C23A 110.9(9)
C24A C22A C21A 107.5(7)
C23A C22A C21A 110.5(8)
C24A C22A C25A 109.2(9)
C23A C22A C25A 110.1(9)
C21A C22A C25A 108.5(7)
N1B C2B C1B 125.9(6)
N1B C2B C3B 111.9(6)
C1B C2B C3B 122.1(6)
N3B C3B O2B 125.1(6)
N3B C3B C2B 118.6(6)
O2B C3B C2B 116.2(6)
N2B C4B C5B 125.0(7)
C6B C5B C11B 120.4(6)
C6B C5B C4B 115.9(6)
C11B C5B C4B 123.8(6)
C7B C6B C5B 122.1(7)
C6B C7B C9B 117.3(6)
C6B C7B C8B 121.5(7)
C9B C7B C8B 121.2(7)
C7B C9B C10B 122.4(6)
C9B C10B C11B 120.4(6)
C9B C10B C12B 119.7(6)
C11B C10B C12B 119.8(6)
O3B C11B C5B 123.2(6)
O3B C11B C10B 119.4(6)
C5B C11B C10B 117.3(6)
N4B C12B C10B 115.1(5)
N4B C13B C14B 112.8(6)
O4B C14B C13B 107.3(5)
N4B C15B C16B 113.7(5)
O5B C16B C15B 110.1(5)
O7B C17B O6B 124.1(6)
O7B C17B C18B 117.5(6)
O6B C17B C18B 118.3(6)
C19B C18B C20B 109.0(7)
C19B C18B C21B 110.1(7)
C20B C18B C21B 110.8(7)
C19B C18B C17B 111.2(6)
C20B C18B C17B 107.6(6)
C21B C18B C17B 108.1(7)
O8B C22B O9B 121.6(9)
O8B C22B C23B 116.2(9)
O9B C22B C23B 121.7(9)
O8B C22B Gd4 57.7(5)
O9B C22B Gd4 64.0(5)
C23B C22B Gd4 171.4(7)
C25B C23B C24B 110.5(11)
C25B C23B C22B 107.1(10)
C24B C23B C22B 107.1(10)
C25B C23B C26B 107.9(10)
C24B C23B C26B 114.5(11)
C22B C23B C26B 109.5(10)
N1C C2C C3C 111.4(6)
N1C C2C C1C 125.3(6)
C3C C2C C1C 123.3(6)
N2C C3C O2C 124.9(6)
N2C C3C C2C 117.8(6)
O2C C3C C2C 117.3(5)
N3C C4C C5C 125.5(7)
C11C C5C C6C 120.3(6)
C11C C5C C4C 125.0(6)
C6C C5C C4C 114.6(7)
C7C C6C C5C 122.7(7)
C6C C7C C9C 115.8(7)
C6C C7C C8C 122.2(8)
C9C C7C C8C 122.0(7)
C10C C9C C7C 123.6(7)
C9C C10C C11C 119.8(7)
C9C C10C C12C 120.5(6)
C11C C10C C12C 119.6(6)
O3C C11C C5C 123.5(6)
O3C C11C C10C 118.7(6)
C5C C11C C10C 117.7(6)
N4C C12C C10C 113.3(6)
N4C C13C C14C 112.6(6)
O5C C14C C13C 107.5(6)
N4C C15C C16C 113.7(6)
O4C C16C C15C 111.4(6)
O7C C17C O6C 124.2(6)
O7C C17C C18C 118.8(6)
O6C C17C C18C 116.8(6)
C20C C18C C11 110.2(7)
C20C C18C C17C 111.5(7)
C11 C18C C17C 110.5(6)
C20C C18C C19C 109.4(8)
C11 C18C C19C 108.6(8)
C17C C18C C19C 106.4(6)
O8C C21C O9C 123.5(8)
O8C C21C C22C 115.9(8)
O9C C21C C22C 120.5(9)
O8C C21C Gd6 59.4(5)
O9C C21C Gd6 64.1(4)
C22C C21C Gd6 173.0(8)
C23C C22C C25C 116.4(13)
C23C C22C C24C 111.2(12)
C25C C22C C24C 102.9(13)
C23C C22C C21C 110.6(12)
C25C C22C C21C 111.4(11)
C24C C22C C21C 103.5(10)
N1D C2D C1D 125.6(6)
N1D C2D C3D 112.5(6)
C1D C2D C3D 121.8(6)
N2D C3D O2D 126.4(6)
N2D C3D C2D 117.1(6)
O2D C3D C2D 116.5(6)
N3D C4D C5D 125.8(6)
C6D C5D C11D 120.0(6)
C6D C5D C4D 115.6(6)
C11D C5D C4D 124.4(6)
C7D C6D C5D 122.2(7)
C6D C7D C9D 116.4(6)
C6D C7D C8D 122.0(7)
C9D C7D C8D 121.6(6)
C10D C9D C7D 123.3(6)
C9D C10D C11D 119.8(6)
C9D C10D C12D 119.6(6)
C11D C10D C12D 120.6(6)
O3D C11D C10D 119.7(6)
O3D C11D C5D 122.1(6)
C10D C11D C5D 118.2(6)
C10D C12D N4D 114.6(5)
N4D C13D C14D 112.8(5)
O4D C14D C13D 110.2(5)
N4D C15D C16D 112.7(6)
O5D C16D C15D 107.2(6)
O6D C17D O7D 124.0(6)
O6D C17D C18D 118.9(6)
O7D C17D C18D 117.1(6)
C19D C18D C17D 110.5(6)
C19D C18D C21D 109.4(6)
C17D C18D C21D 107.2(6)
C19D C18D C20D 110.9(6)
C17D C18D C20D 109.3(6)
C21D C18D C20D 109.5(7)
O9D C22D O8D 119.9(6)
O9D C22D C23D 120.1(6)
O8D C22D C23D 119.9(6)
O9D C22D Gd8 60.5(4)
O8D C22D Gd8 60.6(4)
C23D C22D Gd8 167.1(5)
C25D C23D C22D 106.5(6)
C25D C23D C24D 110.5(8)
C22D C23D C24D 109.5(7)
C25D C23D C26D 111.3(8)
C22D C23D C26D 109.9(7)
C24D C23D C26D 109.1(8)
C7A C14 N4A 112.8(5)

loop_
_geom_bond_atom_site_label_1
_geom_bond_atom_site_label_2
_geom_bond_distance
Gd1 O10A 2.277(4)
Gd1 O4A 2.320(4)
Gd1 O3A 2.371(4)
Gd1 O2D 2.381(4)
Gd1 O7A 2.429(4)
Gd1 O5A 2.529(5)
Gd1 N1D 2.571(6)
Gd1 N4A 2.613(5)
Gd1 Gd2 3.7663(7)
Gd1 Gd8 3.9019(12)
Gd2 O10A 2.299(4)
Gd2 O5B 2.346(4)
Gd2 O6A 2.375(4)
Gd2 O3A 2.398(4)
Gd2 O2A 2.404(4)
Gd2 O9A 2.500(5)
Gd2 O8A 2.511(5)
Gd2 N3A 2.527(5)
Gd2 C21A 2.885(7)
Gd2 Gd3 3.9254(12)
Gd3 O10B 2.296(4)
Gd3 O5B 2.319(4)
Gd3 O2A 2.371(4)
Gd3 O3B 2.378(5)
Gd3 O6B 2.405(4)
Gd3 O4B 2.490(5)
Gd3 N1A 2.587(5)
Gd3 N4B 2.628(5)
Gd3 Gd4 3.7737(7)
Gd4 O10B 2.291(4)
Gd4 O4C 2.334(5)
Gd4 O7B 2.396(5)
Gd4 O2B 2.399(4)
Gd4 O3B 2.412(4)
Gd4 O8B 2.419(6)
Gd4 N2B 2.544(6)
Gd4 O9B 2.552(6)
Gd4 C22B 2.840(10)
Gd4 Gd5 3.9174(12)
Gd5 O10C 2.289(4)
Gd5 O4C 2.309(4)
Gd5 O2B 2.382(4)
Gd5 O3C 2.384(5)
Gd5 O6C 2.428(4)
Gd5 O5C 2.479(5)
Gd5 N1B 2.565(5)
Gd5 N4C 2.615(6)
Gd5 Gd6 3.7544(7)
Gd6 O10C 2.294(4)
Gd6 O4D 2.347(4)
Gd6 O7C 2.363(5)
Gd6 O2C 2.381(4)
Gd6 O3C 2.403(4)
Gd6 O8C 2.455(5)
Gd6 N3C 2.545(6)
Gd6 O9C 2.554(5)
Gd6 C21C 2.838(9)
Gd6 Gd7 3.9242(12)
Gd7 O10D 2.300(4)
Gd7 O4D 2.322(4)
Gd7 O2C 2.375(4)
Gd7 O3D 2.393(4)
Gd7 O7D 2.406(4)
Gd7 O5D 2.470(5)
Gd7 N1C 2.550(6)
Gd7 N4D 2.630(5)
Gd7 Gd8 3.7688(7)
Gd8 O10D 2.287(4)
Gd8 O4A 2.324(4)
Gd8 O6D 2.367(4)
Gd8 O2D 2.402(4)
Gd8 O3D 2.411(4)
Gd8 O9D 2.503(5)
Gd8 O8D 2.505(5)
Gd8 N3D 2.518(5)
Gd8 C22D 2.872(7)
O1A N1A 1.394(7)
O2A C3A 1.299(7)
O3A C6A 1.335(8)
O4A C13A 1.416(8)
O5A C15A 1.430(8)
O6A C16A 1.263(8)
O7A C16A 1.267(8)
O8A C21A 1.292(8)
O9A C21A 1.248(9)
O10A C26A 1.426(8)
O1B N1B 1.392(7)
O2B C3B 1.333(8)
O3B C11B 1.341(8)
O4B C14B 1.436(8)
O5B C16B 1.412(7)
O6B C17B 1.274(8)
O7B C17B 1.253(9)
O8B C22B 1.218(11)
O9B C22B 1.269(10)
O10B C27B 1.434(8)
O1C N1C 1.395(7)
O2C C3C 1.312(8)
O3C C11C 1.335(8)
O4C C16C 1.415(8)
O5C C14C 1.423(9)
O6C C17C 1.291(8)
O7C C17C 1.235(8)
O8C C21C 1.196(11)
O9C C21C 1.259(10)
O10C C26C 1.432(8)
O1D N1D 1.394(7)
O2D C3D 1.304(8)
O3D C11D 1.350(8)
O4D C14D 1.413(7)
O5D C16D 1.424(8)
O6D C17D 1.249(8)
O7D C17D 1.280(8)
O8D C22D 1.270(8)
O9D C22D 1.263(8)
O10D C27D 1.421(8)
O11 C28 1.404(16)
O12 C27 1.311(13)
O13 C30 1.409(11)
O14 C29 1.433(11)
O15 C31 1.55(2)
O44 C10 1.411(9)
N1A C2A 1.278(8)
N2A C3A 1.295(8)
N2A N3A 1.416(7)
N3A C4A 1.290(8)
N4A C14A 1.470(9)
N4A C12A 1.504(9)
N4A C14 1.506(9)
N1B C2B 1.282(8)
N2B C4B 1.295(9)
N2B N3B 1.410(7)
N3B C3B 1.292(8)
N4B C13B 1.479(8)
N4B C12B 1.487(9)
N4B C15B 1.488(8)
N1C C2C 1.279(8)
N2C C3C 1.302(8)
N2C N3C 1.403(8)
N3C C4C 1.308(9)
N4C C13C 1.470(9)
N4C C12C 1.490(9)
N4C C15C 1.506(9)
N1D C2D 1.283(9)
N2D C3D 1.298(9)
N2D N3D 1.414(7)
N3D C4D 1.307(9)
N4D C13D 1.486(8)
N4D C12D 1.491(8)
N4D C15D 1.492(8)
C1A C2A 1.488(9)
C2A C3A 1.494(8)
C4A C5A 1.465(9)
C5A C6A 1.400(9)
C5A C10A 1.401(9)
C6A C7A 1.413(9)
C7A C8A 1.387(10)
C7A C14 1.499(10)
C8A C9A 1.394(10)
C9A C10A 1.385(10)
C9A C11A 1.511(10)
C12A C13A 1.524(9)
C14A C15A 1.520(10)
C16A C17A 1.539(9)
C17A C18A 1.521(11)
C17A C19A 1.529(11)
C17A C20A 1.544(10)
C21A C22A 1.526(10)
C22A C24A 1.518(13)
C22A C23A 1.523(14)
C22A C25A 1.529(13)
C1B C2B 1.487(9)
C2B C3B 1.488(9)
C4B C5B 1.459(9)
C5B C6B 1.404(9)
C5B C11B 1.410(10)
C6B C7B 1.384(10)
C7B C9B 1.389(10)
C7B C8B 1.514(10)
C9B C10B 1.392(9)
C10B C11B 1.414(9)
C10B C12B 1.490(10)
C13B C14B 1.498(10)
C15B C16B 1.531(9)
C17B C18B 1.540(10)
C18B C19B 1.518(10)
C18B C20B 1.521(12)
C18B C21B 1.523(11)
C22B C23B 1.570(15)
C23B C25B 1.498(16)
C23B C24B 1.519(16)
C23B C26B 1.590(17)
C1C C2C 1.495(9)
C2C C3C 1.471(9)
C4C C5C 1.442(10)
C5C C11C 1.404(10)
C5C C6C 1.407(10)
C6C C7C 1.386(11)
C7C C9C 1.398(11)
C7C C8C 1.506(11)
C9C C10C 1.388(10)
C10C C11C 1.412(9)
C10C C12C 1.497(10)
C13C C14C 1.512(11)
C15C C16C 1.511(10)
C17C C18C 1.532(9)
C18C C20C 1.507(11)
C18C C11 1.522(11)
C18C C19C 1.548(12)
C21C C22C 1.597(14)
C22C C23C 1.419(18)
C22C C25C 1.478(19)
C22C C24C 1.580(19)
C1D C2D 1.486(9)
C2D C3D 1.494(9)
C4D C5D 1.444(9)
C5D C6D 1.408(9)
C5D C11D 1.409(9)
C6D C7D 1.386(10)
C7D C9D 1.400(10)
C7D C8D 1.513(9)
C9D C10D 1.384(9)
C10D C11D 1.406(9)
C10D C12D 1.489(9)
C13D C14D 1.529(9)
C15D C16D 1.507(10)
C17D C18D 1.530(9)
C18D C19D 1.527(10)
C18D C21D 1.538(11)
C18D C20D 1.546(10)
C22D C23D 1.521(10)
C23D C25D 1.512(12)
C23D C24D 1.531(12)
C23D C26D 1.541(12)
